data_7158339
loop_
_publ_author_name
'Rao, Maddali L. N.'
'Islam, Sk Shamim'

_publ_section_title
;
 Copper-catalyzed synthesis of 1-(2-benzofuryl)-N-heteroarenes from
 <i>o</i>-hydroxy-<i>gem</i>-(dibromovinyl)benzenes and N-heteroarenes.
;
_journal_issue 41
_journal_name_full 'Organic &amp; biomolecular chemistry'
_journal_page_first 9076
_journal_page_last 9080
_journal_paper_doi 10.1039/d1ob01765a
_journal_volume 19
_journal_year 2021
_chemical_formula_sum 'C30 H19 N O'
_chemical_formula_weight 409.46
_space_group_crystal_system triclinic
_space_group_IT_number 2
_space_group_name_Hall '-P 1'
_space_group_name_H-M_alt 'P -1'
_atom_sites_solution_hydrogens geom
_audit_creation_method SHELXL-2014/7
_audit_update_record
;
2020-10-23 deposited with the CCDC.	2021-10-04 downloaded from the CCDC.
;
_cell_angle_alpha 72.9290(10)
_cell_angle_beta 85.1410(10)
_cell_angle_gamma 80.7110(10)
_cell_formula_units_Z 2
_cell_length_a 7.4594(4)
_cell_length_b 11.1120(5)
_cell_length_c 12.7546(6)
_cell_measurement_reflns_used 2687
_cell_measurement_temperature 293(2)
_cell_measurement_theta_max 25
_cell_measurement_theta_min 4.1
_cell_volume 996.60(8)
_computing_structure_refinement 'SHELXL-2014/7 (Sheldrick, 2014)'
_diffrn_ambient_temperature 293(2)
_diffrn_measured_fraction_theta_full 0.994
_diffrn_measured_fraction_theta_max 0.994
_diffrn_measurement_device_type 'Bruker D8 Advance diffractometer'
_diffrn_measurement_method \q/2\q
_diffrn_radiation_type MoK\a
_diffrn_radiation_wavelength 0.71073
_diffrn_reflns_av_R_equivalents 0.0460
_diffrn_reflns_av_unetI/netI 0.0430
_diffrn_reflns_Laue_measured_fraction_full 0.994
_diffrn_reflns_Laue_measured_fraction_max 0.994
_diffrn_reflns_limit_h_max 8
_diffrn_reflns_limit_h_min -8
_diffrn_reflns_limit_k_max 13
_diffrn_reflns_limit_k_min -13
_diffrn_reflns_limit_l_max 15
_diffrn_reflns_limit_l_min -15
_diffrn_reflns_number 12034
_diffrn_reflns_point_group_measured_fraction_full 0.994
_diffrn_reflns_point_group_measured_fraction_max 0.994
_diffrn_reflns_theta_full 25.027
_diffrn_reflns_theta_max 25.027
_diffrn_reflns_theta_min 4.082
_diffrn_source 'fine-focus sealed tube'
_exptl_absorpt_coefficient_mu 0.082
_exptl_absorpt_correction_T_max 0.7212
_exptl_absorpt_correction_T_min 0.6745
_exptl_absorpt_correction_type psi-scan
_exptl_absorpt_process_details '(North et al., 1968)'
_exptl_crystal_colour yellow
_exptl_crystal_density_diffrn 1.364
_exptl_crystal_density_method 'not measured'
_exptl_crystal_description rectengular
_exptl_crystal_F_000 428
_exptl_crystal_size_max 0.220
_exptl_crystal_size_mid 0.200
_exptl_crystal_size_min 0.180
_refine_diff_density_max 0.249
_refine_diff_density_min -0.388
_refine_diff_density_rms 0.085
_refine_ls_extinction_method none
_refine_ls_goodness_of_fit_ref 1.065
_refine_ls_hydrogen_treatment constr
_refine_ls_matrix_type full
_refine_ls_number_parameters 289
_refine_ls_number_reflns 3498
_refine_ls_number_restraints 0
_refine_ls_restrained_S_all 1.065
_refine_ls_R_factor_all 0.0550
_refine_ls_R_factor_gt 0.0430
_refine_ls_shift/su_max 0.000
_refine_ls_shift/su_mean 0.000
_refine_ls_structure_factor_coef Fsqd
_refine_ls_weighting_details 'w=1/[\s^2^(Fo^2^)+(0.0611P)^2^+0.1329P] where P=(Fo^2^+2Fc^2^)/3'
_refine_ls_weighting_scheme calc
_refine_ls_wR_factor_gt 0.1030
_refine_ls_wR_factor_ref 0.1087
_reflns_Friedel_coverage 0.000
_reflns_number_gt 2883
_reflns_number_total 3498
_reflns_threshold_expression 'I > 2\s(I)'
_cod_data_source_file d1ob01765a2.cif
_cod_data_source_block shelx
_cod_depositor_comments 'Adding full bibliography for 7158339.cif.'
_cod_database_code 7158339
_shelx_shelxl_version_number 2014/7
_shelx_space_group_comment
;
The symmetry employed for this shelxl refinement is uniquely defined
by the following loop, which should always be used as a source of
symmetry information in preference to the above space-group names.
They are only intended as comments.
;
_shelx_estimated_absorpt_t_min 0.982
_shelx_estimated_absorpt_t_max 0.985

loop_
_space_group_symop_operation_xyz
'x, y, z'
'-x, -y, -z'

loop_
_atom_site_label
_atom_site_type_symbol
_atom_site_fract_x
_atom_site_fract_y
_atom_site_fract_z
_atom_site_U_iso_or_equiv
_atom_site_adp_type
_atom_site_occupancy
_atom_site_site_symmetry_order
_atom_site_calc_flag
_atom_site_refinement_flags_posn
_atom_site_refinement_flags_adp
_atom_site_refinement_flags_occupancy
_atom_site_disorder_assembly
_atom_site_disorder_group
O1 O 0.27781(13) 0.52370(9) 0.61460(8) 0.0176(3) Uani 1 1 d . . . . .
N1 N 0.22129(16) 0.35605(11) 0.55058(9) 0.0157(3) Uani 1 1 d . . . . .
C11 C 0.17746(19) 0.31621(14) 0.46135(11) 0.0155(3) Uani 1 1 d . . . . .
C30 C 0.2996(2) 0.59740(14) 0.22223(12) 0.0168(3) Uani 1 1 d . . . . .
C10 C 0.19954(19) 0.39895(14) 0.35163(12) 0.0162(3) Uani 1 1 d . . . . .
C13 C 0.14368(19) 0.16044(14) 0.61876(12) 0.0162(3) Uani 1 1 d . . . . .
C12 C 0.12559(19) 0.19789(14) 0.50317(12) 0.0169(3) Uani 1 1 d . . . . .
H12 H 0.0856 0.1505 0.4630 0.020 Uiso 1 1 calc R U . . .
C7 C 0.27631(19) 0.55793(13) 0.42820(12) 0.0161(3) Uani 1 1 d . . . . .
C5 C 0.3463(2) 0.79455(14) 0.38623(13) 0.0195(4) Uani 1 1 d . . . . .
H5 H 0.3533 0.8155 0.3100 0.023 Uiso 1 1 calc R U . . .
C8 C 0.25863(19) 0.47634(14) 0.53054(12) 0.0152(3) Uani 1 1 d . . . . .
C9 C 0.25463(19) 0.51565(14) 0.33397(12) 0.0162(3) Uani 1 1 d . . . . .
C14 C 0.20676(19) 0.25933(13) 0.64741(12) 0.0161(3) Uani 1 1 d . . . . .
C18 C 0.1178(2) 0.04931(14) 0.70303(12) 0.0197(4) Uani 1 1 d . . . . .
H18 H 0.0700 -0.0160 0.6882 0.024 Uiso 1 1 calc R U . . .
C28 C 0.2636(2) 0.80016(15) 0.08420(12) 0.0219(4) Uani 1 1 d . . . . .
H28 H 0.2046 0.8832 0.0602 0.026 Uiso 1 1 calc R U . . .
C2 C 0.3281(2) 0.73455(14) 0.61771(13) 0.0203(4) Uani 1 1 d . . . . .
H2 H 0.3216 0.7138 0.6939 0.024 Uiso 1 1 calc R U . . .
C24 C 0.1575(2) 0.34954(14) 0.26100(12) 0.0177(3) Uani 1 1 d . . . . .
C29 C 0.2131(2) 0.72169(14) 0.18476(12) 0.0189(3) Uani 1 1 d . . . . .
H29 H 0.1203 0.7525 0.2277 0.023 Uiso 1 1 calc R U . . .
C22 C -0.0221(2) 0.36701(16) 0.10724(13) 0.0262(4) Uani 1 1 d . . . . .
H22 H -0.1137 0.4116 0.0597 0.031 Uiso 1 1 calc R U . . .
C25 C 0.4363(2) 0.55305(15) 0.15525(12) 0.0204(4) Uani 1 1 d . . . . .
H25 H 0.4938 0.4695 0.1782 0.025 Uiso 1 1 calc R U . . .
C6 C 0.31427(19) 0.67342(14) 0.44882(12) 0.0161(3) Uani 1 1 d . . . . .
C16 C 0.2346(2) 0.13688(15) 0.83218(12) 0.0218(4) Uani 1 1 d . . . . .
H16 H 0.2681 0.1257 0.9034 0.026 Uiso 1 1 calc R U . . .
C23 C 0.0222(2) 0.41600(15) 0.18792(12) 0.0214(4) Uani 1 1 d . . . . .
H23 H -0.0386 0.4939 0.1936 0.026 Uiso 1 1 calc R U . . .
C20 C 0.2035(2) 0.18580(16) 0.16819(13) 0.0259(4) Uani 1 1 d . . . . .
H20 H 0.2648 0.1084 0.1617 0.031 Uiso 1 1 calc R U . . .
C4 C 0.3674(2) 0.88288(15) 0.43942(13) 0.0221(4) Uani 1 1 d . . . . .
H4 H 0.3893 0.9636 0.3980 0.027 Uiso 1 1 calc R U . . .
C27 C 0.4011(2) 0.75594(15) 0.01912(12) 0.0236(4) Uani 1 1 d . . . . .
H27 H 0.4352 0.8091 -0.0482 0.028 Uiso 1 1 calc R U . . .
C19 C 0.2474(2) 0.23417(14) 0.24943(12) 0.0210(4) Uani 1 1 d . . . . .
H19 H 0.3386 0.1888 0.2971 0.025 Uiso 1 1 calc R U . . .
C21 C 0.0685(2) 0.25238(16) 0.09656(13) 0.0275(4) Uani 1 1 d . . . . .
H21 H 0.0390 0.2202 0.0417 0.033 Uiso 1 1 calc R U . . .
C3 C 0.3566(2) 0.85423(15) 0.55334(13) 0.0223(4) Uani 1 1 d . . . . .
H3 H 0.3688 0.9164 0.5866 0.027 Uiso 1 1 calc R U . . .
C1 C 0.30988(19) 0.64792(14) 0.56308(12) 0.0169(3) Uani 1 1 d . . . . .
C15 C 0.2547(2) 0.24889(14) 0.75331(12) 0.0187(3) Uani 1 1 d . . . . .
H15 H 0.2982 0.3148 0.7698 0.022 Uiso 1 1 calc R U . . .
C17 C 0.1644(2) 0.03879(15) 0.80763(12) 0.0215(4) Uani 1 1 d . . . . .
H17 H 0.1491 -0.0349 0.8634 0.026 Uiso 1 1 calc R U . . .
C26 C 0.4873(2) 0.63214(15) 0.05495(12) 0.0228(4) Uani 1 1 d . . . . .
H26 H 0.5797 0.6018 0.0116 0.027 Uiso 1 1 calc R U . . .

loop_
_atom_site_aniso_label
_atom_site_aniso_U_11
_atom_site_aniso_U_22
_atom_site_aniso_U_33
_atom_site_aniso_U_23
_atom_site_aniso_U_13
_atom_site_aniso_U_12
O1 0.0211(6) 0.0161(6) 0.0163(5) -0.0044(4) -0.0008(4) -0.0049(4)
N1 0.0175(6) 0.0146(7) 0.0139(6) -0.0020(5) -0.0006(5) -0.0036(5)
C11 0.0142(7) 0.0164(8) 0.0163(8) -0.0057(6) -0.0017(6) -0.0004(6)
C30 0.0170(8) 0.0181(8) 0.0163(8) -0.0044(6) -0.0018(6) -0.0059(6)
C10 0.0147(7) 0.0150(8) 0.0173(8) -0.0026(6) -0.0006(6) -0.0007(6)
C13 0.0128(7) 0.0156(8) 0.0183(8) -0.0030(6) 0.0017(6) -0.0012(6)
C12 0.0171(8) 0.0158(8) 0.0181(8) -0.0047(6) -0.0008(6) -0.0034(6)
C7 0.0132(7) 0.0149(8) 0.0183(8) -0.0022(6) 0.0002(6) -0.0016(6)
C5 0.0161(8) 0.0181(8) 0.0225(8) -0.0028(7) -0.0006(6) -0.0030(6)
C8 0.0148(7) 0.0144(8) 0.0170(8) -0.0062(6) -0.0015(6) -0.0006(6)
C9 0.0137(7) 0.0153(8) 0.0178(8) -0.0028(6) -0.0018(6) -0.0002(6)
C14 0.0142(7) 0.0143(8) 0.0171(8) -0.0012(6) 0.0014(6) -0.0013(6)
C18 0.0195(8) 0.0146(8) 0.0233(8) -0.0039(7) 0.0020(6) -0.0018(6)
C28 0.0254(9) 0.0165(8) 0.0210(8) 0.0004(7) -0.0054(7) -0.0028(7)
C2 0.0178(8) 0.0222(9) 0.0221(8) -0.0081(7) -0.0024(6) -0.0018(7)
C24 0.0191(8) 0.0183(8) 0.0149(7) -0.0012(6) 0.0022(6) -0.0083(7)
C29 0.0177(8) 0.0192(8) 0.0189(8) -0.0043(7) -0.0008(6) -0.0020(6)
C22 0.0272(9) 0.0312(10) 0.0184(8) -0.0001(7) -0.0043(7) -0.0101(8)
C25 0.0224(8) 0.0166(8) 0.0216(8) -0.0039(7) -0.0033(7) -0.0023(7)
C6 0.0114(7) 0.0158(8) 0.0203(8) -0.0046(6) -0.0007(6) -0.0008(6)
C16 0.0222(8) 0.0255(9) 0.0149(8) -0.0025(7) -0.0022(6) -0.0007(7)
C23 0.0221(8) 0.0216(9) 0.0184(8) -0.0019(7) 0.0005(6) -0.0050(7)
C20 0.0315(9) 0.0222(9) 0.0261(9) -0.0089(7) 0.0059(7) -0.0095(7)
C4 0.0191(8) 0.0150(8) 0.0307(9) -0.0030(7) -0.0015(7) -0.0043(7)
C27 0.0275(9) 0.0258(9) 0.0156(8) -0.0004(7) 0.0009(7) -0.0102(7)
C19 0.0226(8) 0.0196(8) 0.0195(8) -0.0024(7) 0.0003(6) -0.0060(7)
C21 0.0356(10) 0.0342(10) 0.0177(8) -0.0089(7) 0.0038(7) -0.0193(8)
C3 0.0181(8) 0.0190(8) 0.0324(9) -0.0110(7) -0.0038(7) -0.0022(7)
C1 0.0129(7) 0.0138(8) 0.0224(8) -0.0026(6) -0.0006(6) -0.0021(6)
C15 0.0189(8) 0.0178(8) 0.0187(8) -0.0042(6) -0.0008(6) -0.0030(6)
C17 0.0232(8) 0.0166(8) 0.0189(8) 0.0028(6) 0.0010(6) -0.0013(7)
C26 0.0223(8) 0.0277(9) 0.0185(8) -0.0067(7) 0.0031(6) -0.0052(7)

loop_
_atom_type_symbol
_atom_type_description
_atom_type_scat_dispersion_real
_atom_type_scat_dispersion_imag
_atom_type_scat_source
C C 0.0033 0.0016 'International Tables Vol C Tables 4.2.6.8 and 6.1.1.4'
H H 0.0000 0.0000 'International Tables Vol C Tables 4.2.6.8 and 6.1.1.4'
N N 0.0061 0.0033 'International Tables Vol C Tables 4.2.6.8 and 6.1.1.4'
O O 0.0106 0.0060 'International Tables Vol C Tables 4.2.6.8 and 6.1.1.4'

loop_
_geom_angle_atom_site_label_1
_geom_angle_atom_site_label_2
_geom_angle_atom_site_label_3
_geom_angle
_geom_angle_site_symmetry_1
_geom_angle_site_symmetry_3
_geom_angle_publ_flag
C8 O1 C1 103.97(11) . . ?
C8 N1 C14 131.92(13) . . ?
C8 N1 C11 118.50(12) . . ?
C14 N1 C11 109.47(12) . . ?
C12 C11 N1 107.73(12) . . ?
C12 C11 C10 133.94(14) . . ?
N1 C11 C10 118.30(13) . . ?
C29 C30 C25 118.43(13) . . ?
C29 C30 C9 120.71(13) . . ?
C25 C30 C9 120.77(13) . . ?
C9 C10 C11 121.13(14) . . ?
C9 C10 C24 123.16(13) . . ?
C11 C10 C24 115.71(12) . . ?
C18 C13 C14 117.97(13) . . ?
C18 C13 C12 133.67(14) . . ?
C14 C13 C12 108.33(13) . . ?
C11 C12 C13 108.00(13) . . ?
C8 C7 C9 118.98(13) . . ?
C8 C7 C6 103.86(13) . . ?
C9 C7 C6 137.15(13) . . ?
C4 C5 C6 118.87(14) . . ?
O1 C8 N1 120.39(12) . . ?
O1 C8 C7 115.44(13) . . ?
N1 C8 C7 124.16(14) . . ?
C10 C9 C7 118.17(13) . . ?
C10 C9 C30 122.76(13) . . ?
C7 C9 C30 119.02(13) . . ?
N1 C14 C15 130.28(13) . . ?
N1 C14 C13 106.37(12) . . ?
C15 C14 C13 123.18(13) . . ?
C17 C18 C13 118.92(14) . . ?
C29 C28 C27 120.49(14) . . ?
C1 C2 C3 116.38(14) . . ?
C19 C24 C23 118.29(14) . . ?
C19 C24 C10 120.95(13) . . ?
C23 C24 C10 120.73(14) . . ?
C28 C29 C30 120.66(14) . . ?
C21 C22 C23 120.58(15) . . ?
C26 C25 C30 120.73(14) . . ?
C5 C6 C1 117.34(14) . . ?
C5 C6 C7 136.92(14) . . ?
C1 C6 C7 105.70(12) . . ?
C15 C16 C17 121.38(14) . . ?
C22 C23 C24 120.54(15) . . ?
C19 C20 C21 120.12(16) . . ?
C5 C4 C3 121.71(15) . . ?
C26 C27 C28 119.47(14) . . ?
C20 C19 C24 121.01(15) . . ?
C22 C21 C20 119.45(15) . . ?
C2 C3 C4 120.85(15) . . ?
C2 C1 O1 124.18(13) . . ?
C2 C1 C6 124.80(14) . . ?
O1 C1 C6 110.99(13) . . ?
C16 C15 C14 116.93(14) . . ?
C18 C17 C16 121.49(14) . . ?
C27 C26 C25 120.21(15) . . ?

loop_
_geom_bond_atom_site_label_1
_geom_bond_atom_site_label_2
_geom_bond_distance
_geom_bond_site_symmetry_2
_geom_bond_publ_flag
O1 C8 1.3522(17) . ?
O1 C1 1.3934(17) . ?
N1 C8 1.3555(19) . ?
N1 C14 1.3884(18) . ?
N1 C11 1.4155(19) . ?
C11 C12 1.371(2) . ?
C11 C10 1.444(2) . ?
C30 C29 1.389(2) . ?
C30 C25 1.397(2) . ?
C30 C9 1.492(2) . ?
C10 C9 1.373(2) . ?
C10 C24 1.492(2) . ?
C13 C18 1.407(2) . ?
C13 C14 1.412(2) . ?
C13 C12 1.421(2) . ?
C7 C8 1.363(2) . ?
C7 C9 1.442(2) . ?
C7 C6 1.458(2) . ?
C5 C4 1.381(2) . ?
C5 C6 1.395(2) . ?
C14 C15 1.394(2) . ?
C18 C17 1.374(2) . ?
C28 C29 1.384(2) . ?
C28 C27 1.384(2) . ?
C2 C1 1.372(2) . ?
C2 C3 1.381(2) . ?
C24 C19 1.390(2) . ?
C24 C23 1.395(2) . ?
C22 C21 1.380(2) . ?
C22 C23 1.382(2) . ?
C25 C26 1.385(2) . ?
C6 C1 1.399(2) . ?
C16 C15 1.372(2) . ?
C16 C17 1.404(2) . ?
C20 C19 1.383(2) . ?
C20 C21 1.384(2) . ?
C4 C3 1.391(2) . ?
C27 C26 1.382(2) . ?
